data_2016311
loop_
_publ_author_name
'Gao, J. H.'
'Li, R. K.'

_publ_section_title
;
 Rb~3~Y~2~(BO~3~)~3~ with a noncentrosymmetric structure
;
_journal_coeditor_code FA3116
_journal_issue 12
_journal_name_full 'Acta Crystallographica Section C'
_journal_page_first i112
_journal_page_last i114
_journal_paper_doi 10.1107/S0108270107054078
_journal_volume 63
_journal_year 2007
_chemical_formula_iupac 'Rb3 Y2 (B O3)3'
_chemical_formula_moiety 'Rb3 Y2 B3 O9'
_chemical_formula_sum 'B3 O9 Rb3 Y2'
_chemical_formula_weight 610.66
_chemical_name_systematic
;
Trirubidium diyttrium triborate
;
_space_group_IT_number 33
_symmetry_cell_setting orthorhombic
_symmetry_space_group_name_Hall 'P 2c -2n'
_symmetry_space_group_name_H-M 'P n a 21'
_atom_sites_solution_primary direct
_atom_sites_solution_secondary difmap
_audit_creation_method SHELXL-97
_cell_angle_alpha 90.00
_cell_angle_beta 90.00
_cell_angle_gamma 90.00
_cell_formula_units_Z 4
_cell_length_a 8.6811(4)
_cell_length_b 9.5627(4)
_cell_length_c 12.1914(6)
_cell_measurement_reflns_used 2576
_cell_measurement_temperature 113(2)
_cell_measurement_theta_max 28.7
_cell_measurement_theta_min 2.1
_cell_volume 1012.07(8)
_computing_cell_refinement 'CrystalClear (Rigaku, 2005)'
_computing_data_collection 'CrystalClear (Rigaku, 2005)'
_computing_data_reduction 'CrystalClear (Rigaku, 2005)'
_computing_molecular_graphics
;
ORTEP-3 for Windows (Farrugia, 1997) and Balls & Sticks (Sung & Ozawa,
2004)
;
_computing_publication_material 'publCIF (Westrip, 2007)'
_computing_structure_refinement 'SHELXL97 (Sheldrick, 1997)'
_computing_structure_solution 'SHELXS97 (Sheldrick, 1997)'
_diffrn_ambient_temperature 113(2)
_diffrn_detector_area_resol_mean 7.31
_diffrn_measured_fraction_theta_full 1.000
_diffrn_measured_fraction_theta_max 1.000
_diffrn_measurement_device_type 'Rigaku Saturn'
_diffrn_measurement_method \w
_diffrn_radiation_monochromator confocal
_diffrn_radiation_source 'rotating anode'
_diffrn_radiation_type MoK\a
_diffrn_radiation_wavelength 0.71070
_diffrn_reflns_av_R_equivalents 0.1134
_diffrn_reflns_av_sigmaI/netI 0.1149
_diffrn_reflns_limit_h_max 11
_diffrn_reflns_limit_h_min -11
_diffrn_reflns_limit_k_max 12
_diffrn_reflns_limit_k_min -12
_diffrn_reflns_limit_l_max 16
_diffrn_reflns_limit_l_min -16
_diffrn_reflns_number 12567
_diffrn_reflns_theta_full 28.68
_diffrn_reflns_theta_max 28.68
_diffrn_reflns_theta_min 2.71
_exptl_absorpt_coefficient_mu 25.774
_exptl_absorpt_correction_T_max 0.0790
_exptl_absorpt_correction_T_min 0.0630
_exptl_absorpt_correction_type numerical
_exptl_absorpt_process_details '(NUMABS; Rigaku, 2005)'
_exptl_crystal_colour colorless
_exptl_crystal_density_diffrn 4.008
_exptl_crystal_density_method 'not measured'
_exptl_crystal_description prism
_exptl_crystal_F_000 1104
_exptl_crystal_size_max 0.24
_exptl_crystal_size_mid 0.21
_exptl_crystal_size_min 0.20
_refine_diff_density_max 1.474
_refine_diff_density_min -1.144
_refine_ls_abs_structure_details 'Flack (1983), 1238 Friedel pairs'
_refine_ls_abs_structure_Flack 0.013(15)
_refine_ls_extinction_coef 0.0033(2)
_refine_ls_extinction_expression Fc^*^=kFc[1+0.001xFc^2^\l^3^/sin(2\q)]^-1/4^
_refine_ls_extinction_method none
_refine_ls_goodness_of_fit_ref 1.001
_refine_ls_matrix_type full
_refine_ls_number_parameters 155
_refine_ls_number_reflns 2602
_refine_ls_number_restraints 7
_refine_ls_restrained_S_all 1.001
_refine_ls_R_factor_all 0.0547
_refine_ls_R_factor_gt 0.0480
_refine_ls_shift/su_max 0.000
_refine_ls_shift/su_mean 0.000
_refine_ls_structure_factor_coef Fsqd
_refine_ls_weighting_details 'calc w=1/[\s^2^(Fo^2^)+(0.0130P)^2^+0.0000P] where P=(Fo^2^+2Fc^2^)/3'
_refine_ls_weighting_scheme calc
_refine_ls_wR_factor_gt 0.0764
_refine_ls_wR_factor_ref 0.0791
_reflns_number_gt 2338
_reflns_number_total 2602
_reflns_threshold_expression I>2\s(I)
_cod_data_source_file fa3116.cif
_cod_data_source_block I
_cod_depositor_comments
;
The following automatic conversions were performed:
'_symmetry_cell_setting' value 'Orthorhombic' changed to 'orthorhombic'
according to '/home/saulius/struct/CIF-dictionaries/cif_core.dic'
dictionary named 'cif_core.dic' version 2.4.1 from 2010-06-29.

Automatic conversion script
Id: cif_fix_enum 1527 2010-12-29 10:47:43Z saulius 

The following automatic conversions were performed:

'_symmetry_cell_setting' value 'Orthorhombic' changed to
'orthorhombic' according to
/home/saulius/struct/CIF-dictionaries/cif_core.dic dictionary named
'cif_core.dic' version 2.4.1 from 2010-06-29.

Automatic conversion script
Id: cif_fix_values 1715 2011-07-08 13:25:40Z adriana 
;
_cod_database_code 2016311
_cod_database_fobs_code 2016311

loop_
_symmetry_equiv_pos_as_xyz
'x, y, z'
'-x+1/2, y+1/2, z+1/2'
'x+1/2, -y+1/2, z'
'-x, -y, z+1/2'

loop_
_atom_site_type_symbol
_atom_site_label
_atom_site_fract_x
_atom_site_fract_y
_atom_site_fract_z
_atom_site_U_iso_or_equiv
_atom_site_adp_type
_atom_site_calc_flag
_atom_site_refinement_flags
_atom_site_occupancy
Rb Rb1 0.09493(9) 0.69553(8) 0.59244(8) 0.0145(2) Uani d . 1
Rb Rb2 -0.29558(9) 0.46888(8) 0.57953(9) 0.0174(2) Uani d . 1
Rb Rb3 0.35348(11) 0.35789(9) 0.74228(8) 0.0137(2) Uani d . 1
Y Y1 0.00906(12) 0.50802(10) 0.33006(9) 0.0117(2) Uani d . 1
Y Y2 0.35696(10) 0.38659(9) 0.39782(7) 0.0115(2) Uani d . 1
O O1 0.3796(7) 0.8201(6) 0.4106(5) 0.0126(14) Uani d . 1
O O2 0.4540(6) 0.5876(6) 0.4675(5) 0.0148(14) Uani d . 1
O O3 0.2511(7) 0.6105(6) 0.3409(5) 0.0150(14) Uani d . 1
O O4 0.1737(7) 0.3367(6) 0.2601(5) 0.0118(14) Uani d . 1
O O5 0.0374(7) 0.1205(6) 0.2707(5) 0.0144(15) Uani d . 1
O O6 0.3036(7) 0.1420(5) 0.3343(5) 0.0126(13) Uani d . 1
O O7 0.1200(6) 0.4176(6) 0.4852(5) 0.0128(14) Uani d . 1
O O8 -0.0371(6) 0.2269(5) 0.5377(4) 0.0127(13) Uani d . 1
O O9 0.0244(6) 0.4039(6) 0.6678(5) 0.0124(13) Uani d . 1
B B1 0.3637(12) 0.6741(11) 0.4076(10) 0.014(2) Uani d . 1
B B2 0.1695(13) 0.1962(11) 0.2872(9) 0.014(2) Uani d U 1
B B3 0.0371(10) 0.3487(10) 0.5645(9) 0.013(2) Uani d . 1

loop_
_atom_site_aniso_label
_atom_site_aniso_U_11
_atom_site_aniso_U_22
_atom_site_aniso_U_33
_atom_site_aniso_U_12
_atom_site_aniso_U_13
_atom_site_aniso_U_23
Rb1 0.0192(5) 0.0133(4) 0.0111(4) -0.0009(3) -0.0020(4) 0.0005(4)
Rb2 0.0166(4) 0.0150(4) 0.0206(5) 0.0011(3) -0.0042(5) -0.0009(5)
Rb3 0.0161(5) 0.0127(4) 0.0123(5) -0.0004(4) 0.0013(4) -0.0003(4)
Y1 0.0148(4) 0.0114(4) 0.0088(4) 0.0001(3) 0.0000(3) 0.0001(3)
Y2 0.0142(5) 0.0117(4) 0.0085(4) 0.0001(3) 0.0000(4) 0.0003(4)
O1 0.018(4) 0.011(3) 0.008(3) -0.001(3) 0.002(3) 0.000(3)
O2 0.020(4) 0.009(3) 0.016(3) -0.002(3) -0.011(3) 0.000(3)
O3 0.020(4) 0.013(3) 0.012(4) -0.002(3) 0.001(3) 0.001(3)
O4 0.019(4) 0.012(3) 0.004(3) -0.003(3) 0.001(3) -0.002(2)
O5 0.019(4) 0.011(3) 0.014(3) 0.001(3) 0.007(3) -0.002(3)
O6 0.014(3) 0.011(3) 0.012(3) 0.001(3) 0.000(3) 0.000(3)
O7 0.015(3) 0.013(3) 0.010(3) -0.004(3) 0.000(3) 0.003(3)
O8 0.012(3) 0.018(3) 0.009(3) -0.005(3) 0.004(2) -0.006(3)
O9 0.014(3) 0.015(3) 0.009(3) -0.004(3) 0.002(3) 0.001(3)
B1 0.012(6) 0.015(5) 0.015(6) 0.000(4) 0.002(5) -0.004(5)
B2 0.015(4) 0.019(4) 0.008(4) -0.001(3) 0.007(3) -0.003(3)
B3 0.010(5) 0.012(5) 0.017(6) 0.000(4) 0.001(5) 0.001(4)

loop_
_atom_type_symbol
_atom_type_description
_atom_type_scat_dispersion_real
_atom_type_scat_dispersion_imag
_atom_type_scat_source
B B 0.0013 0.0007 'International Tables Vol C Tables 4.2.6.8 and 6.1.1.4'
O O 0.0106 0.0060 'International Tables Vol C Tables 4.2.6.8 and 6.1.1.4'
Rb Rb -0.9393 2.9676 'International Tables Vol C Tables 4.2.6.8 and 6.1.1.4'
Y Y -2.7962 3.5667 'International Tables Vol C Tables 4.2.6.8 and 6.1.1.4'

loop_
_geom_angle_atom_site_label_1
_geom_angle_atom_site_label_2
_geom_angle_atom_site_label_3
_geom_angle_site_symmetry_1
_geom_angle_site_symmetry_3
_geom_angle
_geom_angle_publ_flag
O2 Rb1 O1 3_465 3_465 49.68(16) ?
O2 Rb1 O7 3_465 . 116.58(16) ?
O1 Rb1 O7 3_465 . 70.42(16) ?
O2 Rb1 O9 3_465 . 138.84(15) ?
O1 Rb1 O9 3_465 . 93.13(17) ?
O7 Rb1 O9 . . 46.99(15) ?
O2 Rb1 O5 3_465 4_565 78.31(18) ?
O1 Rb1 O5 3_465 4_565 109.53(15) ?
O7 Rb1 O5 . 4_565 149.90(16) ?
O9 Rb1 O5 . 4_565 104.08(16) ?
O2 Rb1 O4 3_465 4_565 95.79(17) ?
O1 Rb1 O4 3_465 4_565 90.79(14) ?
O7 Rb1 O4 . 4_565 104.78(16) ?
O9 Rb1 O4 . 4_565 63.54(16) ?
O5 Rb1 O4 4_565 4_565 45.70(16) ?
O2 Rb1 O6 3_465 2 138.23(16) ?
O1 Rb1 O6 3_465 2 153.51(16) ?
O7 Rb1 O6 . 2 104.40(15) ?
O9 Rb1 O6 . 2 67.40(15) ?
O5 Rb1 O6 4_565 2 61.52(15) ?
O4 Rb1 O6 4_565 2 64.87(15) ?
O2 Rb1 B2 3_465 2 133.1(2) ?
O1 Rb1 B2 3_465 2 177.1(2) ?
O7 Rb1 B2 . 2 106.7(2) ?
O9 Rb1 B2 . 2 84.4(2) ?
O5 Rb1 B2 4_565 2 72.7(2) ?
O4 Rb1 B2 4_565 2 89.5(2) ?
O6 Rb1 B2 2 2 25.8(2) ?
O2 Rb1 O4 3_465 2 107.88(16) ?
O1 Rb1 O4 3_465 2 157.34(18) ?
O7 Rb1 O4 . 2 128.24(15) ?
O9 Rb1 O4 . 2 109.15(16) ?
O5 Rb1 O4 4_565 2 61.90(15) ?
O4 Rb1 O4 4_565 2 95.37(17) ?
O6 Rb1 O4 2 2 44.02(15) ?
O2 Rb2 O8 1_455 3_455 67.03(15) ?
O2 Rb2 O9 1_455 . 164.07(17) ?
O8 Rb2 O9 3_455 . 126.81(16) ?
O2 Rb2 O4 1_455 4_565 111.76(16) ?
O8 Rb2 O4 3_455 4_565 141.08(15) ?
O9 Rb2 O4 . 4_565 63.61(16) ?
O2 Rb2 O1 1_455 3_465 78.68(17) ?
O8 Rb2 O1 3_455 3_465 129.43(16) ?
O9 Rb2 O1 . 3_465 85.65(15) ?
O4 Rb2 O1 4_565 3_465 85.26(14) ?
B3 Rb2 O1 . 3_465 76.0(2) ?
O2 Rb2 O8 1_455 . 138.01(16) ?
O8 Rb2 O8 3_455 . 90.69(4) ?
O9 Rb2 O8 . . 44.18(14) ?
O4 Rb2 O8 4_565 . 107.74(15) ?
B3 Rb2 O8 . . 24.67(18) ?
O1 Rb2 O8 3_465 . 91.11(14) ?
O2 Rb2 O6 1_455 3_455 83.74(16) ?
O8 Rb2 O6 3_455 3_455 79.53(14) ?
O9 Rb2 O6 . 3_455 90.97(15) ?
O4 Rb2 O6 4_565 3_455 139.25(14) ?
B3 Rb2 O6 . 3_455 65.5(2) ?
O1 Rb2 O6 3_465 3_455 60.19(14) ?
O8 Rb2 O6 . 3_455 56.56(13) ?
O2 Rb2 O3 1_455 4_565 130.81(17) ?
O8 Rb2 O3 3_455 4_565 96.17(15) ?
O9 Rb2 O3 . 4_565 60.30(15) ?
O4 Rb2 O3 4_565 4_565 53.58(15) ?
B3 Rb2 O3 . 4_565 82.1(2) ?
O1 Rb2 O3 3_465 4_565 134.30(15) ?
O8 Rb2 O3 . 4_565 84.69(14) ?
O6 Rb2 O3 3_455 4_565 140.70(14) ?
O2 Rb2 O5 1_455 2_455 71.81(16) ?
O8 Rb2 O5 3_455 2_455 87.11(14) ?
O9 Rb2 O5 . 2_455 113.67(15) ?
O4 Rb2 O5 4_565 2_455 58.09(15) ?
B3 Rb2 O5 . 2_455 139.3(2) ?
O1 Rb2 O5 3_465 2_455 116.74(14) ?
O8 Rb2 O5 . 2_455 145.15(14) ?
O6 Rb2 O5 3_455 2_455 155.23(14) ?
O3 Rb2 O5 4_565 2_455 61.05(14) ?
O5 Rb3 O8 2 3 105.38(17) ?
O5 Rb3 O3 2 2_545 147.24(18) ?
O8 Rb3 O3 3 2_545 104.39(16) ?
O5 Rb3 O1 2 2_545 105.59(18) ?
O8 Rb3 O1 3 2_545 146.38(16) ?
O3 Rb3 O1 2_545 2_545 50.70(16) ?
O5 Rb3 O9 2 . 103.52(17) ?
O8 Rb3 O9 3 . 95.47(16) ?
O3 Rb3 O9 2_545 . 86.88(16) ?
O1 Rb3 O9 2_545 . 64.71(17) ?
O5 Rb3 O9 2 3 129.04(17) ?
O8 Rb3 O9 3 3 47.88(15) ?
O3 Rb3 O9 2_545 3 65.96(16) ?
O1 Rb3 O9 2_545 3 116.57(16) ?
O9 Rb3 O9 . 3 119.27(16) ?
O5 Rb3 O6 2 2 47.53(17) ?
O8 Rb3 O6 3 2 134.15(16) ?
O3 Rb3 O6 2_545 2 115.00(18) ?
O1 Rb3 O6 2_545 2 64.32(15) ?
O9 Rb3 O6 . 2 65.49(16) ?
O9 Rb3 O6 3 2 175.21(16) ?
B1 Rb3 O6 4_665 2 100.7(2) ?
O5 Rb3 O2 2 4_665 64.14(15) ?
O8 Rb3 O2 3 4_665 128.74(14) ?
O3 Rb3 O2 2_545 4_665 86.54(16) ?
O1 Rb3 O2 2_545 4_665 77.39(15) ?
O9 Rb3 O2 . 4_665 135.51(15) ?
O9 Rb3 O2 3 4_665 97.63(15) ?
B1 Rb3 O2 4_665 4_665 24.2(2) ?
O6 Rb3 O2 2 4_665 77.87(15) ?
O9 Y1 O1 4_564 3_465 92.7(2) ?
O9 Y1 O6 4_564 3_455 99.2(2) ?
O1 Y1 O6 3_465 3_455 93.4(2) ?
O9 Y1 O7 4_564 . 162.78(19) ?
O1 Y1 O7 3_465 . 97.3(2) ?
O6 Y1 O7 3_455 . 94.1(2) ?
O9 Y1 O3 4_564 . 90.5(2) ?
O1 Y1 O3 3_465 . 96.9(2) ?
O6 Y1 O3 3_455 . 165.5(2) ?
O7 Y1 O3 . . 74.5(2) ?
O9 Y1 O4 4_564 . 91.2(2) ?
O1 Y1 O4 3_465 . 172.2(2) ?
O6 Y1 O4 3_455 . 92.6(2) ?
O7 Y1 O4 . . 77.3(2) ?
O3 Y1 O4 . . 76.3(2) ?
O5 Y2 O8 3 3 103.3(2) ?
O5 Y2 O2 3 . 91.5(2) ?
O8 Y2 O2 3 . 88.4(2) ?
O5 Y2 O7 3 . 161.9(2) ?
O8 Y2 O7 3 . 94.40(19) ?
O2 Y2 O7 . . 92.8(2) ?
O5 Y2 O4 3 . 88.4(2) ?
O8 Y2 O4 3 . 136.6(2) ?
O2 Y2 O4 . . 133.6(2) ?
O7 Y2 O4 . . 75.9(2) ?
O5 Y2 O3 3 . 95.5(2) ?
O8 Y2 O3 3 . 143.7(2) ?
O2 Y2 O3 . . 60.0(2) ?
O7 Y2 O3 . . 71.7(2) ?
O4 Y2 O3 . . 73.8(2) ?
O5 Y2 O6 3 . 83.4(2) ?
O8 Y2 O6 3 . 81.8(2) ?
O2 Y2 O6 . . 167.63(19) ?
O7 Y2 O6 . . 95.5(2) ?
O4 Y2 O6 . . 57.8(2) ?
O3 Y2 O6 . . 131.6(2) ?
O2 B1 O1 . . 122.5(9) y
O2 B1 O3 . . 116.7(8) y
O1 B1 O3 . . 120.8(9) y
O5 B2 O4 . . 120.0(9) y
O5 B2 O6 . . 124.1(9) y
O4 B2 O6 . . 115.8(9) y
O8 B3 O9 . . 120.6(8) y
O8 B3 O7 . . 119.1(9) y
O9 B3 O7 . . 120.3(8) y

loop_
_geom_bond_atom_site_label_1
_geom_bond_atom_site_label_2
_geom_bond_site_symmetry_2
_geom_bond_distance
_geom_bond_publ_flag
Rb1 O2 3_465 2.849(5) y
Rb1 O1 3_465 2.904(6) y
Rb1 O7 . 2.970(6) y
Rb1 O9 . 2.999(6) y
Rb1 O5 4_565 3.023(6) y
Rb1 O4 4_565 3.116(6) y
Rb1 O6 2 3.119(7) y
Rb1 B2 2 3.134(11) ?
Rb1 O4 2 3.167(6) ?
Rb2 O2 1_455 2.807(5) y
Rb2 O8 3_455 2.857(5) y
Rb2 O9 . 3.043(6) y
Rb2 O4 4_565 3.069(6) y
Rb2 B3 . 3.114(9) ?
Rb2 O1 3_465 3.260(6) ?
Rb2 O8 . 3.263(5) ?
Rb2 O6 3_455 3.287(7) ?
Rb2 O3 4_565 3.299(6) ?
Rb3 O5 2 2.706(6) y
Rb3 O8 3 2.790(5) y
Rb3 O3 2_545 2.805(6) y
Rb3 O1 2_545 2.904(6) y
Rb3 O9 . 3.030(6) y
Rb3 O9 3 3.048(6) y
Rb3 B1 4_665 3.191(11) ?
Rb3 O6 2 3.240(5) ?
Rb3 O2 4_665 3.257(6) ?
Y1 O9 4_564 2.169(6) y
Y1 O1 3_465 2.220(6) y
Y1 O6 3_455 2.290(6) y
Y1 O7 . 2.292(6) y
Y1 O3 . 2.323(6) y
Y1 O4 . 2.336(6) y
Y2 O5 3 2.204(6) y
Y2 O8 3 2.221(5) y
Y2 O2 . 2.264(5) y
Y2 O7 . 2.335(5) y
Y2 O4 . 2.362(6) y
Y2 O3 . 2.431(6) y
Y2 O6 . 2.507(5) y
O1 B1 . 1.404(12) y
O2 B1 . 1.354(12) y
O3 B1 . 1.408(12) y
O4 B2 . 1.384(12) y
O5 B2 . 1.371(12) y
O6 B2 . 1.397(12) y
O7 B3 . 1.374(11) y
O8 B3 . 1.370(10) y
O9 B3 . 1.370(12) y
